data_4002462
loop_
_publ_author_name
'Clarke, S.J.'
'Guinot, B.P.'
'Michie, C.W.'
'Calmont, M.J.C.'
'Rosseinsky, M.J.'

_publ_section_title
;
 Oxynitride perovskites: synthesis and structures of La Zr O2 N, Nd Ti O2
 N and La Ti O2 N and comparison with oxide perovskites
;
_journal_name_full 'Chemistry of Materials (1,1989-)'
_journal_paper_doi 10.1021/cm010577v
_journal_page_first 288
_journal_page_last 294
_journal_volume 14
_journal_year 2002
_chemical_formula_sum 'La N1.06 O1.94 Zr'
_chemical_name_systematic 'La (Zr O1.94 N1.06)'
_space_group_IT_number 62
_symmetry_space_group_name_Hall '-P 2ac 2n'
_symmetry_space_group_name_H-M 'P n m a'
_cell_angle_alpha 90
_cell_angle_beta 90
_cell_angle_gamma 90
_cell_formula_units_Z 4
_cell_length_a 5.87525
_cell_length_b 8.25031
_cell_length_c 5.81008
_cell_volume 281.630
_citation_journal_id_ASTM CMATEX
_cod_data_source_file Clarke_CMATEX_2002_238.cif
_cod_data_source_block La1N1.06O1.94Zr1
_cod_original_cell_volume 281.6299
_cod_original_formula_sum 'La1 N1.06 O1.94 Zr1'
_cod_database_code 4002462

loop_
_symmetry_equiv_pos_as_xyz
x,y,z
-x+1/2,-y,z+1/2
x+1/2,-y+1/2,-z+1/2
-x,y+1/2,-z
-x,-y,-z
x-1/2,y,-z-1/2
-x-1/2,y-1/2,z-1/2
x,-y-1/2,z

loop_
_atom_site_label
_atom_site_type_symbol
_atom_site_fract_x
_atom_site_fract_y
_atom_site_fract_z
_atom_site_occupancy
_atom_site_U_iso_or_equiv
N1 N-3 0.4712 0.25 0.0926 0.308 0.0
N2 N-3 0.29167 0.04919 0.7083 0.375 0.0
La1 La+3 0.03523 0.25 0.9922 1 0.0
O2 O-2 0.29167 0.04919 0.7083 0.625 0.0
Zr1 Zr+4 0.5 0 0 1 0.0
O1 O-2 0.4712 0.25 0.0926 0.692 0.0
